data_7062546
loop_
_publ_author_name
'Chinta, Ramu V. Ranga Naidu'
'Sulava, Sushree'
'Aradhyula, Basava Punna Rao'
'Jandhyam, Harithalakshmi'
'Alone, Debasmita Pankaj'
'Venkatasubbaiah, Krishnan'

_publ_section_title
;
 Synthesis, photophysical properties, bioimaging potential and in vitro
 toxicity studies of naphthalimide imidazole boron complexes
;
_journal_issue 30
_journal_name_full 'New Journal of Chemistry'
_journal_page_first 14508
_journal_page_last 14514
_journal_paper_doi 10.1039/D3NJ02622A
_journal_volume 47
_journal_year 2023
_chemical_formula_moiety 'C49 H28 B F10 N3 O3, 2(C H Cl3)'
_chemical_formula_sum 'C51 H30 B Cl6 F10 N3 O3'
_chemical_formula_weight 1146.29
_space_group_crystal_system triclinic
_space_group_IT_number 2
_space_group_name_Hall '-P 1'
_space_group_name_H-M_alt 'P -1'
_atom_sites_solution_hydrogens geom
_audit_creation_date 2023-06-23
_audit_creation_method
;
Olex2 1.5
(compiled 2023.03.06 svn.rbb2c1857 for OlexSys, GUI svn.r6748)
;
_audit_update_record
;
2023-06-26 deposited with the CCDC.	2023-07-04 downloaded from the CCDC.
;
_cell_angle_alpha 84.284(2)
_cell_angle_beta 86.457(2)
_cell_angle_gamma 63.952(3)
_cell_formula_units_Z 2
_cell_length_a 10.8114(3)
_cell_length_b 12.1669(3)
_cell_length_c 20.5830(4)
_cell_measurement_reflns_used 18892
_cell_measurement_temperature 130(20)
_cell_measurement_theta_max 76.1560
_cell_measurement_theta_min 3.9930
_cell_volume 2419.91(12)
_computing_cell_refinement 'Bruker SAINT'
_computing_data_collection 'Bruker APEX2'
_computing_data_reduction 'Bruker SAINT'
_computing_molecular_graphics 'Olex2 1.5 (Dolomanov et al., 2009)'
_computing_publication_material 'Olex2 1.5 (Dolomanov et al., 2009)'
_computing_structure_refinement 'SHELXL-2019/1 (Sheldrick, 2019)'
_computing_structure_solution 'SHELXS-97 (Sheldrick 2008)'
_diffrn_ambient_temperature 130(20)
_diffrn_measured_fraction_theta_full 0.995
_diffrn_measured_fraction_theta_max 0.995
_diffrn_measurement_device 'four-circle diffractometer'
_diffrn_measurement_device_type 'SuperNova, Dual, Cu at home/near, Pilatus 200K'
_diffrn_radiation_type CuK\a
_diffrn_radiation_wavelength 1.54178
_diffrn_reflns_av_R_equivalents 0.2132
_diffrn_reflns_av_unetI/netI 0.1190
_diffrn_reflns_Laue_measured_fraction_full 0.995
_diffrn_reflns_Laue_measured_fraction_max 0.995
_diffrn_reflns_limit_h_max 12
_diffrn_reflns_limit_h_min -12
_diffrn_reflns_limit_k_max 13
_diffrn_reflns_limit_k_min -14
_diffrn_reflns_limit_l_max 18
_diffrn_reflns_limit_l_min -24
_diffrn_reflns_number 29208
_diffrn_reflns_point_group_measured_fraction_full 0.995
_diffrn_reflns_point_group_measured_fraction_max 0.995
_diffrn_reflns_theta_full 66.987
_diffrn_reflns_theta_max 66.987
_diffrn_reflns_theta_min 4.057
_exptl_absorpt_coefficient_mu 4.008
_exptl_absorpt_correction_T_max 0.643
_exptl_absorpt_correction_T_min 0.590
_exptl_absorpt_correction_type multi-scan
_exptl_crystal_colour 'metallic yellowish yellow'
_exptl_crystal_density_diffrn 1.573
_exptl_crystal_description block
_exptl_crystal_F_000 1156
_exptl_crystal_size_max 0.15
_exptl_crystal_size_mid 0.12
_exptl_crystal_size_min 0.11
_refine_diff_density_max 1.344
_refine_diff_density_min -0.881
_refine_diff_density_rms 0.215
_refine_ls_extinction_method none
_refine_ls_goodness_of_fit_ref 1.519
_refine_ls_hydrogen_treatment constr
_refine_ls_matrix_type full
_refine_ls_number_parameters 705
_refine_ls_number_reflns 8585
_refine_ls_number_restraints 63
_refine_ls_restrained_S_all 1.518
_refine_ls_R_factor_all 0.1653
_refine_ls_R_factor_gt 0.1420
_refine_ls_shift/su_max 0.000
_refine_ls_shift/su_mean 0.000
_refine_ls_structure_factor_coef Fsqd
_refine_ls_weighting_details 'w=1/[\s^2^(Fo^2^)+(0.2000P)^2^] where P=(Fo^2^+2Fc^2^)/3'
_refine_ls_weighting_scheme calc
_refine_ls_wR_factor_gt 0.3507
_refine_ls_wR_factor_ref 0.3699
_reflns_Friedel_coverage 0.000
_reflns_number_gt 7011
_reflns_number_total 8632
_reflns_threshold_expression 'I > 2\s(I)'
_cod_data_source_file d3nj02622a2.cif
_cod_data_source_block kvcrnbpf
_cod_depositor_comments 'Adding full bibliography for 7062544--7062546.cif.'
_cod_database_code 7062546
_shelx_shelxl_version_number 2019/1
_shelx_space_group_comment
;
The symmetry employed for this shelxl refinement is uniquely defined
by the following loop, which should always be used as a source of
symmetry information in preference to the above space-group names.
They are only intended as comments.
;
_shelx_estimated_absorpt_t_max 1.00000
_shelx_estimated_absorpt_t_min 0.09302
_olex2_refinement_description
;
1. Restrained distances
2. Uiso/Uaniso restraints and constraints
: within 2A with sigma of 0.04 and sigma for terminal atoms of 0.08 within 2A
All non-hydrogen atoms have similar U: within 1A with sigma of 0.04 and sigma
for terminal atoms of 0.08 within 1A
3. Rigid body (RIGU) restrains
 with sigma for 1-2 distances of 0.004 and sigma for 1-3 distances of 0.004
4. Same fragment restrains
5. Others
 Sof(C1)=Sof(H1)=Sof(Cl1)=Sof(Cl2)=Sof(Cl3)=1-FVAR(1)
 Sof(Cl1)=Sof(Cl2)=Sof(Cl3)=Sof(C1)=Sof(H1)=FVAR(1)
6.a Ternary CH refined with riding coordinates:
 C1(H1), C1(H1), C1(H1)
6.b Secondary CH2 refined with riding coordinates:
 C46(H46A,H46B), C47(H47A,H47B), C48(H48A,H48B)
6.c Aromatic/amide H refined with riding coordinates:
 C2(H2), C3(H3), C4(H4), C5(H5), C6(H6), C11(H11), C12(H12), C13(H13),
 C14(H14), C15(H15), C18(H18), C23(H23), C24(H24), C25(H25), C26(H26), C27(H27),
  C43(H43), C44(H44), C45(H45)
6.d Idealised Me refined as rotating group:
 C49(H49A,H49B,H49C)
;
_olex2_submission_special_instructions 'No special instructions were received'

loop_
_space_group_symop_operation_xyz
'x, y, z'
'-x, -y, -z'

loop_
_atom_site_label
_atom_site_type_symbol
_atom_site_fract_x
_atom_site_fract_y
_atom_site_fract_z
_atom_site_U_iso_or_equiv
_atom_site_adp_type
_atom_site_occupancy
_atom_site_site_symmetry_order
_atom_site_calc_flag
_atom_site_refinement_flags_posn
_atom_site_refinement_flags_adp
_atom_site_refinement_flags_occupancy
_atom_site_disorder_assembly
_atom_site_disorder_group
Cl1_1 Cl -0.08723(18) 0.58758(15) 0.61138(9) 0.0630(5) Uani 1 1 d . . . . .
Cl2_1 Cl -0.01013(17) 0.52733(14) 0.74698(8) 0.0545(5) Uani 1 1 d . . . . .
Cl3_1 Cl -0.05459(16) 0.35447(15) 0.67644(10) 0.0587(5) Uani 1 1 d . . . . .
C1_1 C 0.0060(6) 0.4696(5) 0.6709(3) 0.0435(13) Uani 1 1 d . . . . .
H1_1 H 0.105482 0.431941 0.657418 0.052 Uiso 1 1 calc R U . . .
F1_3 F 0.3523(3) 0.8583(2) 0.09024(14) 0.0355(7) Uani 1 1 d . . . . .
F2_3 F 0.4457(3) 1.0253(3) 0.06123(17) 0.0489(9) Uani 1 1 d . . . . .
F3_3 F 0.6537(4) 1.0255(3) 0.1293(2) 0.0579(10) Uani 1 1 d . . . . .
F4_3 F 0.7642(4) 0.8516(4) 0.2314(2) 0.0539(9) Uani 1 1 d . . . . .
F5_3 F 0.6717(3) 0.6835(3) 0.26211(16) 0.0402(7) Uani 1 1 d . . . . .
F6_3 F 0.1991(3) 0.8859(2) 0.20678(15) 0.0345(7) Uani 1 1 d . . . . .
F7_3 F -0.0447(3) 0.9324(3) 0.15901(16) 0.0397(7) Uani 1 1 d . . . . .
F8_3 F -0.0841(3) 0.7495(3) 0.11102(17) 0.0460(8) Uani 1 1 d . . . . .
F9_3 F 0.1272(3) 0.5223(3) 0.10827(19) 0.0474(8) Uani 1 1 d . . . . .
F10_3 F 0.3770(3) 0.4769(2) 0.14781(16) 0.0375(7) Uani 1 1 d . . . . .
O1_3 O 0.4228(3) 0.6784(3) 0.27843(16) 0.0274(7) Uani 1 1 d . . . . .
O2_3 O 0.5582(4) 0.1861(3) 0.45915(17) 0.0335(8) Uani 1 1 d . . . . .
O3_3 O 0.2641(4) 0.4654(3) 0.59451(18) 0.0385(9) Uani 1 1 d . . . . .
N1_3 N 0.7110(4) 0.3421(3) 0.2300(2) 0.0280(9) Uani 1 1 d . . . . .
N2_3 N 0.5668(4) 0.5318(3) 0.1993(2) 0.0254(8) Uani 1 1 d . . . . .
N3_3 N 0.4075(4) 0.3248(4) 0.5258(2) 0.0310(9) Uani 1 1 d . . . . .
C1_3 C 0.8604(5) 0.2783(4) 0.1279(2) 0.0281(10) Uani 1 1 d . . . . .
C2_3 C 0.8306(5) 0.2511(5) 0.0684(3) 0.0364(12) Uani 1 1 d . . . . .
H2_3 H 0.738750 0.288427 0.053341 0.044 Uiso 1 1 calc R U . . .
C3_3 C 0.9365(6) 0.1687(5) 0.0309(3) 0.0440(13) Uani 1 1 d . . . . .
H3_3 H 0.916165 0.148900 -0.009398 0.053 Uiso 1 1 calc R U . . .
C4_3 C 1.0698(6) 0.1160(5) 0.0518(3) 0.0423(13) Uani 1 1 d . . . . .
H4_3 H 1.141191 0.060441 0.025809 0.051 Uiso 1 1 calc R U . . .
C5_3 C 1.1003(5) 0.1432(5) 0.1100(3) 0.0383(12) Uani 1 1 d . . . . .
H5_3 H 1.192877 0.106831 0.124097 0.046 Uiso 1 1 calc R U . . .
C6_3 C 0.9956(5) 0.2242(4) 0.1486(3) 0.0334(11) Uani 1 1 d . . . . .
H6_3 H 1.016955 0.242316 0.189146 0.040 Uiso 1 1 calc R U . . .
C7_3 C 0.7471(5) 0.3686(4) 0.1660(2) 0.0273(10) Uani 1 1 d . . . . .
C8_3 C 0.5991(4) 0.4438(4) 0.2490(2) 0.0260(9) Uani 1 1 d . . . . .
C9_3 C 0.6586(4) 0.4857(4) 0.1479(2) 0.0260(9) Uani 1 1 d . . . . .
C10_3 C 0.7918(5) 0.2353(4) 0.2710(2) 0.0288(10) Uani 1 1 d . . . . .
C11_3 C 0.7971(5) 0.1234(4) 0.2602(3) 0.0354(11) Uani 1 1 d . . . . .
H11_3 H 0.744459 0.116506 0.226894 0.042 Uiso 1 1 calc R U . . .
C12_3 C 0.8818(6) 0.0205(5) 0.2996(3) 0.0455(14) Uani 1 1 d . . . . .
H12_3 H 0.886190 -0.057508 0.293379 0.055 Uiso 1 1 calc R U . . .
C13_3 C 0.9595(6) 0.0306(5) 0.3474(3) 0.0473(15) Uani 1 1 d . . . . .
H13_3 H 1.017605 -0.040407 0.373533 0.057 Uiso 1 1 calc R U . . .
C14_3 C 0.9528(5) 0.1441(5) 0.3574(3) 0.0415(13) Uani 1 1 d . . . . .
H14_3 H 1.005776 0.150896 0.390552 0.050 Uiso 1 1 calc R U . . .
C15_3 C 0.8690(5) 0.2475(5) 0.3190(3) 0.0346(11) Uani 1 1 d . . . . .
H15_3 H 0.864285 0.325524 0.325395 0.042 Uiso 1 1 calc R U . . .
C16_3 C 0.5237(5) 0.4633(4) 0.3100(2) 0.0272(10) Uani 1 1 d . . . . .
C17_3 C 0.4394(4) 0.5848(4) 0.3221(2) 0.0269(10) Uani 1 1 d . . . . .
C18_3 C 0.5353(4) 0.3679(4) 0.3590(2) 0.0259(9) Uani 1 1 d . . . . .
H18_3 H 0.591590 0.284765 0.350885 0.031 Uiso 1 1 calc R U . . .
C19_3 C 0.4668(4) 0.3945(4) 0.4173(2) 0.0270(10) Uani 1 1 d . . . . .
C20_3 C 0.3819(4) 0.5169(4) 0.4310(2) 0.0273(10) Uani 1 1 d . . . . .
C21_3 C 0.3680(4) 0.6138(4) 0.3830(2) 0.0273(10) Uani 1 1 d . . . . .
C22_3 C 0.6618(5) 0.5580(4) 0.0857(2) 0.0285(10) Uani 1 1 d . . . . .
C23_3 C 0.7796(5) 0.5757(4) 0.0705(3) 0.0350(11) Uani 1 1 d . . . . .
H23_3 H 0.854089 0.542500 0.099835 0.042 Uiso 1 1 calc R U . . .
C24_3 C 0.7887(6) 0.6415(5) 0.0128(3) 0.0407(12) Uani 1 1 d . . . . .
H24_3 H 0.869347 0.653062 0.002525 0.049 Uiso 1 1 calc R U . . .
C25_3 C 0.6804(6) 0.6900(4) -0.0295(3) 0.0367(12) Uani 1 1 d . . . . .
H25_3 H 0.686199 0.735875 -0.068766 0.044 Uiso 1 1 calc R U . . .
C26_3 C 0.5636(6) 0.6727(5) -0.0155(3) 0.0386(12) Uani 1 1 d . . . . .
H26_3 H 0.489509 0.706537 -0.045070 0.046 Uiso 1 1 calc R U . . .
C27_3 C 0.5539(5) 0.6054(5) 0.0421(3) 0.0346(11) Uani 1 1 d . . . . .
H27_3 H 0.474049 0.592219 0.051444 0.042 Uiso 1 1 calc R U . . .
C28_3 C 0.5036(4) 0.7645(4) 0.1796(3) 0.0296(10) Uani 1 1 d . . . . .
C29_3 C 0.4537(4) 0.8522(4) 0.1275(3) 0.0303(10) Uani 1 1 d . . . . .
C30_3 C 0.5017(5) 0.9400(4) 0.1103(3) 0.0393(13) Uani 1 1 d . . . . .
C31_3 C 0.6071(6) 0.9402(5) 0.1452(3) 0.0438(14) Uani 1 1 d . . . . .
C32_3 C 0.6619(5) 0.8532(5) 0.1975(3) 0.0370(11) Uani 1 1 d . . . . .
C33_3 C 0.6109(5) 0.7681(4) 0.2117(3) 0.0331(11) Uani 1 1 d . . . . .
C34_3 C 0.3015(5) 0.6814(4) 0.1779(2) 0.0298(10) Uani 1 1 d . . . . .
C35_3 C 0.1878(5) 0.7942(4) 0.1812(2) 0.0310(10) Uani 1 1 d . . . . .
C36_3 C 0.0594(5) 0.8189(5) 0.1584(2) 0.0325(11) Uani 1 1 d . . . . .
C37_3 C 0.0398(5) 0.7282(5) 0.1329(3) 0.0349(11) Uani 1 1 d . . . . .
C38_3 C 0.1480(6) 0.6118(5) 0.1308(3) 0.0395(12) Uani 1 1 d . . . . .
C39_3 C 0.2756(5) 0.5926(4) 0.1527(2) 0.0299(10) Uani 1 1 d . . . . .
C40_3 C 0.4833(5) 0.2922(4) 0.4679(2) 0.0286(10) Uani 1 1 d . . . . .
C41_3 C 0.3249(5) 0.4447(4) 0.5420(2) 0.0307(10) Uani 1 1 d . . . . .
C42_3 C 0.3110(5) 0.5448(4) 0.4914(2) 0.0293(10) Uani 1 1 d . . . . .
C43_3 C 0.2853(5) 0.7369(4) 0.3977(3) 0.0312(10) Uani 1 1 d . . . . .
H43_3 H 0.275081 0.802439 0.365983 0.037 Uiso 1 1 calc R U . . .
C44_3 C 0.2315(5) 0.6651(4) 0.5042(3) 0.0321(10) Uani 1 1 d . . . . .
H44_3 H 0.183874 0.683392 0.544933 0.039 Uiso 1 1 calc R U . . .
C45_3 C 0.2204(5) 0.7616(4) 0.4571(3) 0.0313(10) Uani 1 1 d . . . . .
H45_3 H 0.167268 0.844346 0.466965 0.038 Uiso 1 1 calc R U . . .
C46_3 C 0.4186(5) 0.2251(5) 0.5766(3) 0.0346(11) Uani 1 1 d . . . . .
H46A_3 H 0.420445 0.251884 0.620232 0.042 Uiso 1 1 calc R U . . .
H46B_3 H 0.506120 0.151578 0.569833 0.042 Uiso 1 1 calc R U . . .
C47_3 C 0.2993(6) 0.1919(5) 0.5744(3) 0.0423(13) Uani 1 1 d . . . . .
H47A_3 H 0.212144 0.266852 0.578928 0.051 Uiso 1 1 calc R U . . .
H47B_3 H 0.304854 0.133103 0.612244 0.051 Uiso 1 1 calc R U . . .
C48_3 C 0.2948(6) 0.1356(5) 0.5122(3) 0.0401(12) Uani 1 1 d . . . . .
H48A_3 H 0.285763 0.195571 0.474373 0.048 Uiso 1 1 calc R U . . .
H48B_3 H 0.383231 0.062279 0.506730 0.048 Uiso 1 1 calc R U . . .
C49_3 C 0.1788(7) 0.0989(6) 0.5114(4) 0.0572(17) Uani 1 1 d . . . . .
H49A_3 H 0.179542 0.067299 0.469334 0.086 Uiso 1 1 calc R U . . .
H49B_3 H 0.090846 0.170474 0.517720 0.086 Uiso 1 1 calc R U . . .
H49C_3 H 0.190692 0.034906 0.546675 0.086 Uiso 1 1 calc R U . . .
B1_3 B 0.4468(5) 0.6638(4) 0.2075(3) 0.0256(11) Uani 1 1 d . . . . .
Cl1_2 Cl 0.3759(8) 1.2263(5) 0.2144(4) 0.055(3) Uani 0.48(3) 1 d . U P A 1
Cl2_2 Cl 0.4387(8) 1.1258(5) 0.3476(3) 0.041(2) Uani 0.48(3) 1 d . U P A 1
Cl3_2 Cl 0.3078(7) 1.0295(6) 0.2692(3) 0.040(2) Uani 0.48(3) 1 d . U P A 1
C1_2 C 0.3277(15) 1.1592(9) 0.2836(7) 0.026(4) Uani 0.48(3) 1 d . U P A 1
H1_2 H 0.235651 1.221215 0.298205 0.032 Uiso 0.48(3) 1 calc R U P A 1
C1_4 C 0.338(3) 1.160(3) 0.2910(12) 0.093(10) Uani 0.52(3) 1 d D U P A 2
H1_4 H 0.262304 1.222990 0.316096 0.112 Uiso 0.52(3) 1 calc R U P A 2
Cl1_4 Cl 0.3770(11) 1.2298(10) 0.2174(5) 0.096(5) Uani 0.52(3) 1 d D U P A 2
Cl2_4 Cl 0.490(3) 1.090(2) 0.3367(9) 0.111(5) Uani 0.52(3) 1 d D U P A 2
Cl3_4 Cl 0.2908(15) 1.0477(16) 0.2692(7) 0.113(4) Uani 0.52(3) 1 d D U P A 2

loop_
_atom_site_aniso_label
_atom_site_aniso_U_11
_atom_site_aniso_U_22
_atom_site_aniso_U_33
_atom_site_aniso_U_23
_atom_site_aniso_U_13
_atom_site_aniso_U_12
Cl1_1 0.0589(10) 0.0498(9) 0.0632(11) 0.0134(7) -0.0076(8) -0.0110(7)
Cl2_1 0.0621(9) 0.0487(9) 0.0510(9) -0.0011(6) 0.0104(7) -0.0247(7)
Cl3_1 0.0495(8) 0.0513(9) 0.0825(12) -0.0024(8) 0.0041(8) -0.0299(7)
C1_1 0.036(3) 0.037(3) 0.054(3) 0.007(2) 0.005(2) -0.015(2)
F1_3 0.0310(14) 0.0276(14) 0.0371(16) 0.0129(11) 0.0013(12) -0.0063(11)
F2_3 0.0478(18) 0.0279(16) 0.054(2) 0.0209(13) 0.0117(15) -0.0078(13)
F3_3 0.055(2) 0.0420(19) 0.083(3) 0.0030(17) 0.0223(19) -0.0325(16)
F4_3 0.0448(18) 0.064(2) 0.066(2) -0.0042(18) 0.0053(16) -0.0362(17)
F5_3 0.0293(14) 0.0405(16) 0.0429(18) 0.0125(13) -0.0051(12) -0.0105(12)
F6_3 0.0265(13) 0.0214(13) 0.0487(18) 0.0031(11) 0.0018(12) -0.0057(10)
F7_3 0.0236(13) 0.0296(15) 0.0554(19) 0.0033(12) -0.0015(12) -0.0032(11)
F8_3 0.0272(14) 0.0545(19) 0.053(2) -0.0077(15) -0.0012(13) -0.0144(13)
F9_3 0.0408(16) 0.0475(18) 0.061(2) -0.0195(16) 0.0063(15) -0.0236(14)
F10_3 0.0331(14) 0.0228(14) 0.0502(18) -0.0025(12) 0.0024(13) -0.0070(11)
O1_3 0.0263(15) 0.0198(15) 0.0287(18) 0.0060(12) 0.0013(13) -0.0052(12)
O2_3 0.0357(17) 0.0243(17) 0.0341(19) 0.0102(13) 0.0017(14) -0.0103(14)
O3_3 0.0392(19) 0.0367(19) 0.035(2) 0.0040(15) 0.0116(16) -0.0150(15)
N1_3 0.0212(17) 0.0192(18) 0.034(2) 0.0068(15) 0.0042(15) -0.0026(14)
N2_3 0.0201(16) 0.0168(17) 0.032(2) 0.0090(14) 0.0016(15) -0.0042(14)
N3_3 0.0301(19) 0.027(2) 0.034(2) 0.0107(16) 0.0018(16) -0.0130(16)
C1_3 0.028(2) 0.023(2) 0.029(2) 0.0044(17) 0.0075(18) -0.0089(17)
C2_3 0.032(2) 0.033(3) 0.034(3) 0.005(2) -0.001(2) -0.006(2)
C3_3 0.056(3) 0.037(3) 0.031(3) 0.000(2) 0.010(2) -0.014(2)
C4_3 0.044(3) 0.025(2) 0.043(3) 0.006(2) 0.015(2) -0.006(2)
C5_3 0.028(2) 0.030(2) 0.041(3) 0.012(2) 0.004(2) -0.0022(19)
C6_3 0.031(2) 0.025(2) 0.038(3) 0.0078(18) 0.006(2) -0.0084(18)
C7_3 0.025(2) 0.026(2) 0.025(2) 0.0060(17) 0.0048(18) -0.0085(17)
C8_3 0.022(2) 0.019(2) 0.030(2) 0.0085(16) -0.0020(17) -0.0038(16)
C9_3 0.022(2) 0.023(2) 0.029(2) 0.0067(17) 0.0017(17) -0.0085(16)
C10_3 0.024(2) 0.022(2) 0.029(2) 0.0082(17) 0.0066(18) -0.0024(16)
C11_3 0.036(2) 0.027(2) 0.033(3) 0.0044(19) 0.005(2) -0.0076(19)
C12_3 0.052(3) 0.020(2) 0.048(3) 0.011(2) 0.001(3) -0.003(2)
C13_3 0.041(3) 0.034(3) 0.037(3) 0.016(2) 0.004(2) 0.007(2)
C14_3 0.031(2) 0.046(3) 0.032(3) 0.006(2) -0.002(2) -0.005(2)
C15_3 0.031(2) 0.032(2) 0.036(3) 0.005(2) 0.001(2) -0.0107(19)
C16_3 0.024(2) 0.022(2) 0.031(3) 0.0066(17) -0.0018(18) -0.0080(17)
C17_3 0.022(2) 0.018(2) 0.036(3) 0.0115(17) -0.0041(18) -0.0068(16)
C18_3 0.0221(19) 0.017(2) 0.036(3) 0.0106(17) -0.0013(18) -0.0084(16)
C19_3 0.023(2) 0.021(2) 0.032(3) 0.0081(18) -0.0003(18) -0.0074(16)
C20_3 0.021(2) 0.022(2) 0.035(3) 0.0097(18) -0.0016(18) -0.0083(16)
C21_3 0.0198(19) 0.023(2) 0.034(3) 0.0040(18) -0.0011(18) -0.0061(16)
C22_3 0.030(2) 0.019(2) 0.028(2) 0.0068(17) -0.0006(18) -0.0045(16)
C23_3 0.034(2) 0.029(2) 0.039(3) 0.006(2) 0.000(2) -0.0133(19)
C24_3 0.045(3) 0.038(3) 0.043(3) 0.007(2) 0.008(2) -0.025(2)
C25_3 0.047(3) 0.021(2) 0.032(3) 0.0111(18) 0.005(2) -0.0085(19)
C26_3 0.038(3) 0.032(3) 0.033(3) 0.014(2) -0.005(2) -0.006(2)
C27_3 0.029(2) 0.032(2) 0.033(3) 0.0077(19) 0.002(2) -0.0069(19)
C28_3 0.021(2) 0.017(2) 0.042(3) 0.0041(18) 0.0048(19) -0.0027(16)
C29_3 0.0191(19) 0.021(2) 0.041(3) 0.0083(18) 0.0061(19) -0.0032(16)
C30_3 0.036(3) 0.022(2) 0.048(3) 0.011(2) 0.014(2) -0.0056(19)
C31_3 0.035(3) 0.036(3) 0.062(4) -0.006(2) 0.019(3) -0.019(2)
C32_3 0.027(2) 0.037(3) 0.046(3) -0.002(2) 0.007(2) -0.014(2)
C33_3 0.027(2) 0.026(2) 0.040(3) 0.0015(19) 0.006(2) -0.0073(18)
C34_3 0.029(2) 0.023(2) 0.031(2) 0.0097(17) 0.0054(19) -0.0082(18)
C35_3 0.028(2) 0.027(2) 0.035(3) 0.0085(19) 0.0008(19) -0.0122(18)
C36_3 0.027(2) 0.030(2) 0.031(3) 0.0066(18) 0.0041(19) -0.0062(18)
C37_3 0.027(2) 0.044(3) 0.031(3) -0.001(2) 0.0011(19) -0.014(2)
C38_3 0.041(3) 0.038(3) 0.040(3) -0.006(2) 0.010(2) -0.018(2)
C39_3 0.029(2) 0.023(2) 0.031(3) 0.0038(17) 0.0057(18) -0.0072(18)
C40_3 0.026(2) 0.020(2) 0.037(3) 0.0156(18) -0.0033(19) -0.0112(17)
C41_3 0.027(2) 0.031(2) 0.034(3) 0.0058(19) 0.0025(19) -0.0146(18)
C42_3 0.025(2) 0.030(2) 0.034(3) 0.0048(19) 0.0014(19) -0.0148(18)
C43_3 0.026(2) 0.021(2) 0.040(3) 0.0057(18) -0.0014(19) -0.0058(17)
C44_3 0.026(2) 0.030(2) 0.035(3) 0.0048(19) 0.0015(19) -0.0097(18)
C45_3 0.024(2) 0.028(2) 0.034(3) 0.0024(18) 0.0029(19) -0.0057(17)
C46_3 0.038(3) 0.033(3) 0.030(3) 0.0137(19) 0.003(2) -0.017(2)
C47_3 0.038(3) 0.034(3) 0.049(3) 0.017(2) 0.008(2) -0.016(2)
C48_3 0.038(3) 0.030(3) 0.051(3) 0.012(2) -0.006(2) -0.015(2)
C49_3 0.048(3) 0.049(4) 0.074(5) 0.021(3) -0.016(3) -0.024(3)
B1_3 0.021(2) 0.016(2) 0.029(3) 0.0084(18) 0.0037(19) -0.0006(17)
Cl1_2 0.075(5) 0.028(3) 0.050(4) 0.017(2) -0.020(4) -0.013(2)
Cl2_2 0.054(3) 0.042(3) 0.034(3) 0.0078(14) -0.0149(17) -0.028(2)
Cl3_2 0.046(2) 0.045(3) 0.050(3) -0.0211(19) 0.0093(18) -0.0362(17)
C1_2 0.033(6) 0.006(4) 0.023(6) 0.002(4) -0.004(5) 0.007(4)
C1_4 0.092(14) 0.125(16) 0.066(12) 0.020(9) 0.013(9) -0.059(10)
Cl1_4 0.100(7) 0.099(7) 0.062(5) 0.027(4) 0.033(4) -0.030(5)
Cl2_4 0.119(9) 0.138(9) 0.106(6) 0.056(6) -0.055(7) -0.089(8)
Cl3_4 0.083(5) 0.143(8) 0.109(7) 0.021(5) -0.002(4) -0.053(5)

loop_
_atom_type_symbol
_atom_type_description
_atom_type_scat_dispersion_real
_atom_type_scat_dispersion_imag
_atom_type_scat_source
C C 0.0181 0.0091 'International Tables Vol C Tables 4.2.6.8 and 6.1.1.4'
H H 0.0000 0.0000 'International Tables Vol C Tables 4.2.6.8 and 6.1.1.4'
B B 0.0090 0.0039 'International Tables Vol C Tables 4.2.6.8 and 6.1.1.4'
Cl Cl 0.3639 0.7018 'International Tables Vol C Tables 4.2.6.8 and 6.1.1.4'
F F 0.0727 0.0534 'International Tables Vol C Tables 4.2.6.8 and 6.1.1.4'
N N 0.0311 0.0180 'International Tables Vol C Tables 4.2.6.8 and 6.1.1.4'
O O 0.0492 0.0322 'International Tables Vol C Tables 4.2.6.8 and 6.1.1.4'

loop_
_geom_angle_atom_site_label_1
_geom_angle_atom_site_label_2
_geom_angle_atom_site_label_3
_geom_angle
_geom_angle_site_symmetry_1
_geom_angle_site_symmetry_3
_geom_angle_publ_flag
Cl1_1 C1_1 Cl3_1 109.6(3) . . ?
Cl2_1 C1_1 Cl1_1 110.9(3) . . ?
Cl2_1 C1_1 Cl3_1 110.0(3) . . ?
C17_3 O1_3 B1_3 122.5(4) . . ?
C7_3 N1_3 C10_3 124.9(4) . . ?
C8_3 N1_3 C7_3 107.9(4) . . ?
C8_3 N1_3 C10_3 126.4(4) . . ?
C8_3 N2_3 C9_3 108.5(4) . . ?
C8_3 N2_3 B1_3 120.5(4) . . ?
C9_3 N2_3 B1_3 130.9(4) . . ?
C40_3 N3_3 C41_3 125.6(4) . . ?
C40_3 N3_3 C46_3 118.1(4) . . ?
C41_3 N3_3 C46_3 116.2(4) . . ?
C2_3 C1_3 C7_3 118.7(4) . . ?
C6_3 C1_3 C2_3 119.4(4) . . ?
C6_3 C1_3 C7_3 121.9(5) . . ?
C1_3 C2_3 C3_3 119.7(5) . . ?
C4_3 C3_3 C2_3 120.5(6) . . ?
C5_3 C4_3 C3_3 120.3(5) . . ?
C4_3 C5_3 C6_3 120.1(5) . . ?
C1_3 C6_3 C5_3 120.1(5) . . ?
N1_3 C7_3 C1_3 123.5(4) . . ?
C9_3 C7_3 N1_3 107.1(4) . . ?
C9_3 C7_3 C1_3 129.4(4) . . ?
N1_3 C8_3 C16_3 129.6(4) . . ?
N2_3 C8_3 N1_3 108.2(4) . . ?
N2_3 C8_3 C16_3 122.2(4) . . ?
N2_3 C9_3 C22_3 124.6(4) . . ?
C7_3 C9_3 N2_3 108.3(4) . . ?
C7_3 C9_3 C22_3 127.0(4) . . ?
C11_3 C10_3 N1_3 119.9(5) . . ?
C11_3 C10_3 C15_3 122.0(4) . . ?
C15_3 C10_3 N1_3 118.0(4) . . ?
C10_3 C11_3 C12_3 118.1(5) . . ?
C13_3 C12_3 C11_3 120.8(5) . . ?
C12_3 C13_3 C14_3 120.1(4) . . ?
C15_3 C14_3 C13_3 120.0(6) . . ?
C14_3 C15_3 C10_3 118.9(5) . . ?
C17_3 C16_3 C8_3 116.5(4) . . ?
C17_3 C16_3 C18_3 119.1(4) . . ?
C18_3 C16_3 C8_3 124.4(4) . . ?
O1_3 C17_3 C16_3 122.4(4) . . ?
O1_3 C17_3 C21_3 117.0(4) . . ?
C16_3 C17_3 C21_3 120.6(4) . . ?
C19_3 C18_3 C16_3 120.8(4) . . ?
C18_3 C19_3 C20_3 121.1(4) . . ?
C18_3 C19_3 C40_3 119.3(4) . . ?
C20_3 C19_3 C40_3 119.6(4) . . ?
C19_3 C20_3 C21_3 119.3(4) . . ?
C42_3 C20_3 C19_3 121.3(4) . . ?
C42_3 C20_3 C21_3 119.4(4) . . ?
C20_3 C21_3 C17_3 119.1(4) . . ?
C43_3 C21_3 C17_3 121.9(4) . . ?
C43_3 C21_3 C20_3 119.1(4) . . ?
C23_3 C22_3 C9_3 118.0(4) . . ?
C27_3 C22_3 C9_3 122.5(4) . . ?
C27_3 C22_3 C23_3 119.5(4) . . ?
C24_3 C23_3 C22_3 120.4(5) . . ?
C25_3 C24_3 C23_3 119.7(5) . . ?
C24_3 C25_3 C26_3 120.7(5) . . ?
C25_3 C26_3 C27_3 120.2(5) . . ?
C22_3 C27_3 C26_3 119.5(5) . . ?
C29_3 C28_3 C33_3 114.2(4) . . ?
C29_3 C28_3 B1_3 127.3(4) . . ?
C33_3 C28_3 B1_3 118.4(4) . . ?
F1_3 C29_3 C28_3 121.3(4) . . ?
F1_3 C29_3 C30_3 115.3(4) . . ?
C28_3 C29_3 C30_3 123.3(5) . . ?
F2_3 C30_3 C29_3 120.6(5) . . ?
F2_3 C30_3 C31_3 119.8(5) . . ?
C31_3 C30_3 C29_3 119.6(5) . . ?
F3_3 C31_3 C30_3 120.1(5) . . ?
F3_3 C31_3 C32_3 120.5(6) . . ?
C30_3 C31_3 C32_3 119.4(5) . . ?
F4_3 C32_3 C31_3 120.1(5) . . ?
F4_3 C32_3 C33_3 121.6(5) . . ?
C33_3 C32_3 C31_3 118.3(5) . . ?
F5_3 C33_3 C28_3 119.5(4) . . ?
F5_3 C33_3 C32_3 115.3(5) . . ?
C32_3 C33_3 C28_3 125.2(5) . . ?
C35_3 C34_3 B1_3 118.4(4) . . ?
C39_3 C34_3 C35_3 114.6(5) . . ?
C39_3 C34_3 B1_3 126.9(4) . . ?
F6_3 C35_3 C34_3 120.0(5) . . ?
F6_3 C35_3 C36_3 116.6(4) . . ?
C36_3 C35_3 C34_3 123.3(5) . . ?
F7_3 C36_3 C35_3 120.6(5) . . ?
F7_3 C36_3 C37_3 119.7(5) . . ?
C37_3 C36_3 C35_3 119.7(4) . . ?
F8_3 C37_3 C36_3 120.8(4) . . ?
F8_3 C37_3 C38_3 119.3(5) . . ?
C36_3 C37_3 C38_3 119.8(5) . . ?
F9_3 C38_3 C37_3 119.7(5) . . ?
F9_3 C38_3 C39_3 122.1(5) . . ?
C37_3 C38_3 C39_3 118.2(5) . . ?
F10_3 C39_3 C34_3 121.0(4) . . ?
F10_3 C39_3 C38_3 114.7(4) . . ?
C34_3 C39_3 C38_3 124.3(4) . . ?
O2_3 C40_3 N3_3 121.3(4) . . ?
O2_3 C40_3 C19_3 122.0(4) . . ?
N3_3 C40_3 C19_3 116.7(4) . . ?
O3_3 C41_3 N3_3 121.4(4) . . ?
O3_3 C41_3 C42_3 121.8(4) . . ?
N3_3 C41_3 C42_3 116.7(4) . . ?
C20_3 C42_3 C41_3 120.0(4) . . ?
C44_3 C42_3 C20_3 120.1(4) . . ?
C44_3 C42_3 C41_3 119.8(4) . . ?
C45_3 C43_3 C21_3 120.4(4) . . ?
C42_3 C44_3 C45_3 120.5(5) . . ?
C43_3 C45_3 C44_3 120.5(4) . . ?
N3_3 C46_3 C47_3 111.7(4) . . ?
C46_3 C47_3 C48_3 114.3(4) . . ?
C49_3 C48_3 C47_3 113.9(5) . . ?
O1_3 B1_3 N2_3 107.4(3) . . ?
O1_3 B1_3 C28_3 105.2(4) . . ?
O1_3 B1_3 C34_3 106.8(4) . . ?
N2_3 B1_3 C28_3 107.8(3) . . ?
N2_3 B1_3 C34_3 112.6(4) . . ?
C34_3 B1_3 C28_3 116.4(4) . . ?
Cl1_2 C1_2 Cl3_2 113.6(8) . . ?
Cl2_2 C1_2 Cl1_2 112.4(9) . . ?
Cl2_2 C1_2 Cl3_2 110.1(6) . . ?
Cl2_4 C1_4 Cl1_4 107.4(14) . . ?
Cl2_4 C1_4 Cl3_4 109.7(15) . . ?
Cl3_4 C1_4 Cl1_4 107.2(15) . . ?

loop_
_geom_bond_atom_site_label_1
_geom_bond_atom_site_label_2
_geom_bond_distance
_geom_bond_site_symmetry_2
_geom_bond_publ_flag
Cl1_1 C1_1 1.764(6) . ?
Cl2_1 C1_1 1.747(7) . ?
Cl3_1 C1_1 1.780(6) . ?
F1_3 C29_3 1.347(6) . ?
F2_3 C30_3 1.333(6) . ?
F3_3 C31_3 1.345(6) . ?
F4_3 C32_3 1.337(7) . ?
F5_3 C33_3 1.359(6) . ?
F6_3 C35_3 1.335(6) . ?
F7_3 C36_3 1.345(6) . ?
F8_3 C37_3 1.345(6) . ?
F9_3 C38_3 1.334(6) . ?
F10_3 C39_3 1.362(5) . ?
O1_3 C17_3 1.333(5) . ?
O1_3 B1_3 1.482(6) . ?
O2_3 C40_3 1.210(6) . ?
O3_3 C41_3 1.218(6) . ?
N1_3 C7_3 1.398(6) . ?
N1_3 C8_3 1.367(6) . ?
N1_3 C10_3 1.428(6) . ?
N2_3 C8_3 1.346(6) . ?
N2_3 C9_3 1.385(6) . ?
N2_3 B1_3 1.577(5) . ?
N3_3 C40_3 1.392(7) . ?
N3_3 C41_3 1.398(6) . ?
N3_3 C46_3 1.488(6) . ?
C1_3 C2_3 1.391(8) . ?
C1_3 C6_3 1.389(7) . ?
C1_3 C7_3 1.481(6) . ?
C2_3 C3_3 1.396(8) . ?
C3_3 C4_3 1.372(9) . ?
C4_3 C5_3 1.370(9) . ?
C5_3 C6_3 1.396(7) . ?
C7_3 C9_3 1.352(6) . ?
C8_3 C16_3 1.435(7) . ?
C9_3 C22_3 1.487(6) . ?
C10_3 C11_3 1.378(7) . ?
C10_3 C15_3 1.391(8) . ?
C11_3 C12_3 1.395(7) . ?
C12_3 C13_3 1.381(10) . ?
C13_3 C14_3 1.386(10) . ?
C14_3 C15_3 1.384(7) . ?
C16_3 C17_3 1.393(6) . ?
C16_3 C18_3 1.427(6) . ?
C17_3 C21_3 1.422(7) . ?
C18_3 C19_3 1.360(7) . ?
C19_3 C20_3 1.411(6) . ?
C19_3 C40_3 1.495(6) . ?
C20_3 C21_3 1.420(6) . ?
C20_3 C42_3 1.408(7) . ?
C21_3 C43_3 1.420(6) . ?
C22_3 C23_3 1.394(7) . ?
C22_3 C27_3 1.390(7) . ?
C23_3 C24_3 1.389(8) . ?
C24_3 C25_3 1.376(8) . ?
C25_3 C26_3 1.378(8) . ?
C26_3 C27_3 1.398(7) . ?
C28_3 C29_3 1.385(7) . ?
C28_3 C33_3 1.389(8) . ?
C28_3 B1_3 1.639(7) . ?
C29_3 C30_3 1.387(7) . ?
C30_3 C31_3 1.385(9) . ?
C31_3 C32_3 1.389(9) . ?
C32_3 C33_3 1.373(8) . ?
C34_3 C35_3 1.388(7) . ?
C34_3 C39_3 1.383(7) . ?
C34_3 B1_3 1.636(7) . ?
C35_3 C36_3 1.387(7) . ?
C36_3 C37_3 1.369(8) . ?
C37_3 C38_3 1.388(8) . ?
C38_3 C39_3 1.391(8) . ?
C41_3 C42_3 1.484(7) . ?
C42_3 C44_3 1.376(7) . ?
C43_3 C45_3 1.364(7) . ?
C44_3 C45_3 1.411(7) . ?
C46_3 C47_3 1.516(8) . ?
C47_3 C48_3 1.524(9) . ?
C48_3 C49_3 1.506(9) . ?
Cl1_2 C1_2 1.736(16) . ?
Cl2_2 C1_2 1.732(14) . ?
Cl3_2 C1_2 1.739(12) . ?
C1_4 Cl1_4 1.777(18) . ?
C1_4 Cl2_4 1.760(18) . ?
C1_4 Cl3_4 1.766(19) . ?
